data_4001019
loop_
_publ_author_name
'Zhang, Lei'
'Tan, Lin'
'Wang, Zhaohui'
'Hu, Wenping'
'Zhu, Daoben'

_publ_section_title
;
 High-Performance, Stable Organic Field-Effect Transistors Based
 ontrans-1,2-(Dithieno[2,3-b:3&#x2032;,2&#x2032;-d]thiophene)ethene
;
_journal_issue 9
_journal_name_full 'Chemistry of Materials'
_journal_page_first 1993
_journal_paper_doi 10.1021/cm900369s
_journal_volume 21
_journal_year 2009
_chemical_formula_sum 'C26 H12 S8'
_chemical_formula_weight 580.84
_chemical_name_systematic
; 
 ? 
;
_space_group_IT_number 2
_symmetry_cell_setting triclinic
_symmetry_space_group_name_Hall '-P 1'
_symmetry_space_group_name_H-M 'P -1'
_atom_sites_solution_hydrogens geom
_atom_sites_solution_primary direct
_atom_sites_solution_secondary difmap
_audit_creation_method SHELXL-97
_cell_angle_alpha 107.89(3)
_cell_angle_beta 96.87(3)
_cell_angle_gamma 91.74(3)
_cell_formula_units_Z 2
_cell_length_a 6.0327(12)
_cell_length_b 13.627(3)
_cell_length_c 15.260(3)
_cell_measurement_reflns_used 2195
_cell_measurement_temperature 113(2)
_cell_measurement_theta_max 26.025
_cell_measurement_theta_min 1.757
_cell_volume 1182.3(5)
_computing_cell_refinement crystalclear
_computing_data_collection crystalclear
_computing_data_reduction crystalclear
_computing_molecular_graphics 'Bruker SHELXTL'
_computing_publication_material 'Bruker SHELXTL'
_computing_structure_refinement 'SHELXL-97 (Sheldrick, 1997)'
_computing_structure_solution 'SHELXS-97 (Sheldrick, 1990)'
_diffrn_ambient_temperature 293(2)
_diffrn_measured_fraction_theta_full 0.993
_diffrn_measured_fraction_theta_max 0.993
_diffrn_measurement_device_type 'rigaku saturn'
_diffrn_measurement_method '\w scans'
_diffrn_radiation_monochromator confocal
_diffrn_radiation_source 'rotating anode'
_diffrn_radiation_type MoK\a
_diffrn_radiation_wavelength 0.71073
_diffrn_reflns_av_R_equivalents 0.0864
_diffrn_reflns_av_sigmaI/netI 0.1534
_diffrn_reflns_limit_h_max 7
_diffrn_reflns_limit_h_min -7
_diffrn_reflns_limit_k_max 11
_diffrn_reflns_limit_k_min -16
_diffrn_reflns_limit_l_max 18
_diffrn_reflns_limit_l_min -16
_diffrn_reflns_number 6903
_diffrn_reflns_theta_full 25.02
_diffrn_reflns_theta_max 25.02
_diffrn_reflns_theta_min 2.42
_diffrn_standards_decay_% 0
_diffrn_standards_interval_count 0
_diffrn_standards_interval_time 0
_diffrn_standards_number 0
_exptl_absorpt_coefficient_mu 0.772
_exptl_absorpt_correction_T_max 0.9847
_exptl_absorpt_correction_T_min 0.8996
_exptl_absorpt_correction_type multi-scan
_exptl_crystal_density_diffrn 1.632
_exptl_crystal_density_method 'not measured'
_exptl_crystal_F_000 592
_exptl_crystal_size_max 0.14
_exptl_crystal_size_mid 0.02
_exptl_crystal_size_min 0.02
_refine_diff_density_max 0.584
_refine_diff_density_min -0.533
_refine_diff_density_rms 0.134
_refine_ls_extinction_method none
_refine_ls_goodness_of_fit_ref 1.018
_refine_ls_hydrogen_treatment mixed
_refine_ls_matrix_type full
_refine_ls_number_parameters 307
_refine_ls_number_reflns 4147
_refine_ls_number_restraints 1
_refine_ls_restrained_S_all 1.018
_refine_ls_R_factor_all 0.1319
_refine_ls_R_factor_gt 0.0750
_refine_ls_shift/su_max 0.000
_refine_ls_shift/su_mean 0.000
_refine_ls_structure_factor_coef Fsqd
_refine_ls_weighting_details 'calc w=1/[\s^2^(Fo^2^)+(0.0698P)^2^+0.0000P] where P=(Fo^2^+2Fc^2^)/3'
_refine_ls_weighting_scheme calc
_refine_ls_wR_factor_gt 0.1546
_refine_ls_wR_factor_ref 0.1835
_reflns_number_gt 2509
_reflns_number_total 4147
_reflns_threshold_expression >2sigma(I)
_cod_data_source_file cm900369s_si_002.cif
_cod_data_source_block r80531f
_cod_depositor_comments
;
The following automatic conversions were performed:

'_symmetry_cell_setting' value 'Triclinic' changed to 'triclinic'
according to /home/saulius/struct/CIF-dictionaries/cif_core.dic
dictionary named 'cif_core.dic' version 2.4.2 from
2011-04-26.

'_exptl_absorpt_correction_type' value 'MULTI-SCAN'
changed to 'multi-scan' according to
/home/saulius/struct/CIF-dictionaries/cif_core.dic dictionary named
'cif_core.dic' version 2.4.2 from 2011-04-26.

Automatic conversion script
Id: cif_fix_values 1715 2011-07-08 13:25:40Z adriana 
;
_cod_original_cell_volume 1182.2(4)
_cod_original_sg_symbol_H-M P-1
_cod_database_code 4001019

loop_
_symmetry_equiv_pos_as_xyz
'x, y, z'
'-x, -y, -z'

loop_
_atom_site_label
_atom_site_type_symbol
_atom_site_fract_x
_atom_site_fract_y
_atom_site_fract_z
_atom_site_U_iso_or_equiv
_atom_site_adp_type
_atom_site_occupancy
_atom_site_symmetry_multiplicity
_atom_site_calc_flag
_atom_site_refinement_flags
S1 S 1.1410(3) 0.32360(14) 0.78343(15) 0.0407(6) Uani 1 1 d .
S2 S 0.7006(3) 0.06213(12) 0.59767(12) 0.0241(4) Uani 1 1 d .
S3 S 0.2740(3) -0.05552(12) 0.63179(13) 0.0243(5) Uani 1 1 d .
S4 S 0.0350(3) -0.05459(12) 0.80461(13) 0.0239(4) Uani 1 1 d .
S5 S 0.4692(4) 0.59212(17) 0.94645(17) 0.0511(7) Uani 1 1 d .
S6 S 0.4861(3) 0.77979(12) 0.76044(13) 0.0246(5) Uani 1 1 d .
S7 S 0.7781(3) 0.78098(12) 0.60297(12) 0.0220(4) Uani 1 1 d .
S8 S 1.1779(3) 0.65839(12) 0.51713(12) 0.0218(4) Uani 1 1 d .
C1 C 1.3585(12) 0.3452(5) 0.7282(6) 0.038(2) Uani 1 1 d .
H1 H 1.4696 0.3986 0.7540 0.045 Uiso 1 1 calc R
C2 C 1.3506(11) 0.2757(5) 0.6431(5) 0.0287(18) Uani 1 1 d .
H2 H 1.4571 0.2765 0.6039 0.034 Uiso 1 1 calc R
C3 C 1.1635(10) 0.2006(5) 0.6182(5) 0.0249(17) Uani 1 1 d .
H3 H 1.1312 0.1489 0.5612 0.030 Uiso 1 1 calc R
C4 C 1.0370(10) 0.2160(5) 0.6911(5) 0.0244(16) Uani 1 1 d .
C5 C 0.8390(11) 0.1549(5) 0.6983(5) 0.0281(18) Uani 1 1 d .
C6 C 0.7423(10) 0.1594(5) 0.7737(5) 0.0244(16) Uani 1 1 d .
H6 H 0.7947 0.2037 0.8329 0.029 Uiso 1 1 calc R
C7 C 0.5484(10) 0.0880(5) 0.7532(5) 0.0220(16) Uani 1 1 d .
C8 C 0.5099(10) 0.0310(5) 0.6622(5) 0.0246(16) Uani 1 1 d .
C9 C 0.2308(10) -0.0133(4) 0.7470(5) 0.0206(16) Uani 1 1 d .
C10 C 0.3863(10) 0.0598(5) 0.8053(5) 0.0241(16) Uani 1 1 d .
C11 C 0.3525(11) 0.0849(5) 0.9000(5) 0.0297(18) Uani 1 1 d .
H11 H 0.4426 0.1334 0.9487 0.036 Uiso 1 1 calc R
C12 C 0.1693(11) 0.0282(5) 0.9109(5) 0.0265(18) Uani 1 1 d .
C13 C 0.0866(12) 0.0300(5) 0.9961(6) 0.038(2) Uani 1 1 d .
H13 H 0.1597 0.0768 1.0508 0.046 Uiso 1 1 calc R
C14 C 0.2374(14) 0.6206(6) 1.0010(6) 0.049(2) Uani 1 1 d .
H14 H 0.1953 0.5902 1.0440 0.059 Uiso 1 1 calc R
C15 C 0.1245(12) 0.6911(6) 0.9751(6) 0.038(2) Uani 1 1 d .
H15 H -0.0040 0.7166 0.9993 0.046 Uiso 1 1 calc R
C16 C 0.2178(10) 0.7240(5) 0.9066(5) 0.0302(18) Uani 1 1 d .
H16 H 0.1572 0.7725 0.8808 0.036 Uiso 1 1 calc R
C17 C 0.4087(11) 0.6755(5) 0.8835(5) 0.0256(17) Uani 1 1 d .
C18 C 0.5428(10) 0.6859(5) 0.8133(5) 0.0226(16) Uani 1 1 d .
C19 C 0.7140(10) 0.6278(5) 0.7787(5) 0.0255(17) Uani 1 1 d .
H19 H 0.7666 0.5738 0.7988 0.031 Uiso 1 1 calc R
C20 C 0.8005(10) 0.6600(5) 0.7088(5) 0.0225(17) Uani 1 1 d .
C21 C 0.6885(10) 0.7386(5) 0.6908(5) 0.0196(15) Uani 1 1 d .
C22 C 0.9763(9) 0.6894(5) 0.5892(5) 0.0203(16) Uani 1 1 d .
C23 C 0.9733(10) 0.6304(5) 0.6484(5) 0.0224(16) Uani 1 1 d .
C24 C 1.1374(10) 0.5570(5) 0.6330(5) 0.0204(15) Uani 1 1 d .
H24 H 1.1582 0.5099 0.6658 0.024 Uiso 1 1 calc R
C25 C 1.2603(10) 0.5618(4) 0.5661(5) 0.0218(16) Uani 1 1 d .
C26 C 1.4403(9) 0.4979(4) 0.5341(5) 0.0193(15) Uani 1 1 d D
H26A H 1.4903 0.4572 0.5704 0.023 Uiso 1 1 d RD

loop_
_atom_site_aniso_label
_atom_site_aniso_U_11
_atom_site_aniso_U_22
_atom_site_aniso_U_33
_atom_site_aniso_U_23
_atom_site_aniso_U_13
_atom_site_aniso_U_12
S1 0.0433(11) 0.0404(11) 0.0343(13) 0.0035(9) 0.0152(11) -0.0122(9)
S2 0.0262(9) 0.0291(9) 0.0201(10) 0.0094(7) 0.0111(8) 0.0002(7)
S3 0.0284(9) 0.0268(9) 0.0177(10) 0.0045(7) 0.0111(8) -0.0028(7)
S4 0.0268(9) 0.0272(9) 0.0187(10) 0.0065(7) 0.0102(8) -0.0036(7)
S5 0.0674(15) 0.0587(14) 0.0491(16) 0.0356(12) 0.0368(14) 0.0279(11)
S6 0.0237(8) 0.0262(9) 0.0244(11) 0.0060(7) 0.0105(8) 0.0019(7)
S7 0.0234(8) 0.0223(9) 0.0225(10) 0.0078(7) 0.0083(8) 0.0042(7)
S8 0.0213(8) 0.0233(9) 0.0215(10) 0.0055(7) 0.0098(8) 0.0006(7)
C1 0.034(4) 0.038(4) 0.043(6) 0.017(4) 0.009(4) -0.006(3)
C2 0.030(4) 0.035(4) 0.034(5) 0.026(3) 0.012(4) 0.000(3)
C3 0.021(3) 0.025(3) 0.037(5) 0.017(3) 0.018(4) 0.004(3)
C4 0.028(4) 0.026(4) 0.027(4) 0.019(3) 0.005(3) 0.004(3)
C5 0.024(3) 0.037(4) 0.022(4) 0.006(3) 0.010(3) -0.002(3)
C6 0.030(4) 0.029(4) 0.018(4) 0.009(3) 0.008(3) 0.004(3)
C7 0.027(4) 0.026(3) 0.017(4) 0.011(3) 0.010(3) 0.000(3)
C8 0.023(3) 0.029(4) 0.024(4) 0.011(3) 0.006(3) 0.001(3)
C9 0.022(3) 0.021(3) 0.022(4) 0.008(3) 0.011(3) 0.006(3)
C10 0.028(4) 0.027(4) 0.022(4) 0.010(3) 0.009(3) 0.003(3)
C11 0.033(4) 0.036(4) 0.017(4) 0.003(3) 0.008(3) -0.007(3)
C12 0.034(4) 0.030(4) 0.016(4) 0.002(3) 0.015(3) -0.003(3)
C13 0.043(4) 0.036(4) 0.032(5) 0.000(3) 0.024(4) -0.002(3)
C14 0.061(6) 0.057(5) 0.041(6) 0.021(5) 0.033(5) 0.010(5)
C15 0.032(4) 0.050(5) 0.035(5) 0.013(4) 0.013(4) 0.005(4)
C16 0.020(3) 0.045(4) 0.032(5) 0.020(4) 0.008(3) 0.005(3)
C17 0.029(4) 0.030(4) 0.014(4) 0.003(3) -0.001(3) -0.007(3)
C18 0.023(3) 0.026(4) 0.014(4) 0.000(3) 0.006(3) -0.002(3)
C19 0.025(3) 0.030(4) 0.021(4) 0.007(3) 0.005(3) -0.002(3)
C20 0.017(3) 0.020(3) 0.024(4) -0.003(3) 0.006(3) -0.003(3)
C21 0.028(3) 0.019(3) 0.013(4) 0.007(3) 0.003(3) -0.001(3)
C22 0.014(3) 0.027(3) 0.016(4) 0.002(3) 0.001(3) -0.004(3)
C23 0.015(3) 0.025(3) 0.026(4) 0.005(3) 0.003(3) -0.006(3)
C24 0.019(3) 0.022(3) 0.017(4) 0.003(3) -0.003(3) 0.003(3)
C25 0.020(3) 0.021(3) 0.022(4) 0.004(3) 0.003(3) -0.006(3)
C26 0.018(3) 0.017(3) 0.020(4) 0.002(3) 0.002(3) -0.001(3)

loop_
_atom_type_symbol
_atom_type_description
_atom_type_scat_dispersion_real
_atom_type_scat_dispersion_imag
_atom_type_scat_source
C C 0.0033 0.0016 'International Tables Vol C Tables 4.2.6.8 and 6.1.1.4'
H H 0.0000 0.0000 'International Tables Vol C Tables 4.2.6.8 and 6.1.1.4'
S S 0.1246 0.1234 'International Tables Vol C Tables 4.2.6.8 and 6.1.1.4'

loop_
_geom_angle_atom_site_label_1
_geom_angle_atom_site_label_2
_geom_angle_atom_site_label_3
_geom_angle
_geom_angle_site_symmetry_1
C1 S1 C4 91.9(3) .
C8 S2 C5 90.0(3) .
C9 S3 C8 88.0(3) .
C9 S4 C12 90.1(3) .
C14 S5 C17 91.9(4) .
C21 S6 C18 90.4(3) .
C22 S7 C21 88.8(3) .
C22 S8 C25 90.1(3) .
C2 C1 S1 112.1(5) .
C2 C1 H1 124.0 .
S1 C1 H1 124.0 .
C1 C2 C3 114.0(6) .
C1 C2 H2 123.0 .
C3 C2 H2 123.0 .
C4 C3 C2 110.5(6) .
C4 C3 H3 124.8 .
C2 C3 H3 124.8 .
C3 C4 C5 129.3(6) .
C3 C4 S1 111.5(4) .
C5 C4 S1 119.3(5) .
C6 C5 C4 128.5(6) .
C6 C5 S2 112.4(5) .
C4 C5 S2 119.1(5) .
C5 C6 C7 112.5(6) .
C5 C6 H6 123.7 .
C7 C6 H6 123.7 .
C8 C7 C6 112.1(5) .
C8 C7 C10 111.5(6) .
C6 C7 C10 136.3(6) .
C7 C8 S2 113.0(5) .
C7 C8 S3 114.7(5) .
S2 C8 S3 132.3(4) .
C10 C9 S3 115.6(5) .
C10 C9 S4 113.0(5) .
S3 C9 S4 131.1(4) .
C9 C10 C11 112.9(5) .
C9 C10 C7 110.1(6) .
C11 C10 C7 136.9(6) .
C12 C11 C10 111.8(6) .
C12 C11 H11 124.1 .
C10 C11 H11 124.1 .
C11 C12 C13 128.0(6) .
C11 C12 S4 112.1(5) .
C13 C12 S4 119.9(5) .
C13 C13 C12 126.0(9) 2_557
C13 C13 H13 117.0 2_557
C12 C13 H13 117.0 .
C15 C14 S5 112.0(6) .
C15 C14 H14 124.0 .
S5 C14 H14 124.0 .
C14 C15 C16 113.8(7) .
C14 C15 H15 123.1 .
C16 C15 H15 123.1 .
C17 C16 C15 111.6(7) .
C17 C16 H16 124.2 .
C15 C16 H16 124.2 .
C16 C17 C18 127.2(7) .
C16 C17 S5 110.7(5) .
C18 C17 S5 122.1(5) .
C19 C18 C17 128.6(7) .
C19 C18 S6 112.2(5) .
C17 C18 S6 119.2(5) .
C18 C19 C20 112.0(7) .
C18 C19 H19 124.0 .
C20 C19 H19 124.0 .
C21 C20 C19 111.9(5) .
C21 C20 C23 110.6(6) .
C19 C20 C23 137.6(7) .
C20 C21 S6 113.5(5) .
C20 C21 S7 115.2(4) .
S6 C21 S7 131.3(4) .
C23 C22 S8 113.2(5) .
C23 C22 S7 114.2(4) .
S8 C22 S7 132.6(4) .
C22 C23 C24 111.2(6) .
C22 C23 C20 111.3(6) .
C24 C23 C20 137.5(7) .
C25 C24 C23 113.5(6) .
C25 C24 H24 123.2 .
C23 C24 H24 123.2 .
C24 C25 C26 127.1(6) .
C24 C25 S8 111.9(5) .
C26 C25 S8 121.0(5) .
C26 C26 C25 126.6(8) 2_866
C26 C26 H26A 117.4 2_866
C25 C26 H26A 115.3 .

loop_
_geom_bond_atom_site_label_1
_geom_bond_atom_site_label_2
_geom_bond_distance
_geom_bond_site_symmetry_2
S1 C1 1.706(7) .
S1 C4 1.729(7) .
S2 C8 1.724(6) .
S2 C5 1.757(7) .
S3 C9 1.729(7) .
S3 C8 1.742(6) .
S4 C9 1.731(6) .
S4 C12 1.752(7) .
S5 C14 1.707(7) .
S5 C17 1.720(8) .
S6 C21 1.709(6) .
S6 C18 1.732(8) .
S7 C22 1.738(6) .
S7 C21 1.747(6) .
S8 C22 1.712(6) .
S8 C25 1.759(7) .
C1 C2 1.347(10) .
C1 H1 0.9300 .
C2 C3 1.433(8) .
C2 H2 0.9300 .
C3 C4 1.392(8) .
C3 H3 0.9300 .
C4 C5 1.470(8) .
C5 C6 1.337(9) .
C6 C7 1.438(8) .
C6 H6 0.9300 .
C7 C8 1.354(9) .
C7 C10 1.444(8) .
C9 C10 1.364(9) .
C10 C11 1.421(9) .
C11 C12 1.385(8) .
C11 H11 0.9300 .
C12 C13 1.441(9) .
C13 C13 1.345(12) 2_557
C13 H13 0.9300 .
C14 C15 1.324(11) .
C14 H14 0.9300 .
C15 C16 1.422(10) .
C15 H15 0.9300 .
C16 C17 1.374(9) .
C16 H16 0.9300 .
C17 C18 1.454(9) .
C18 C19 1.376(8) .
C19 C20 1.418(9) .
C19 H19 0.9300 .
C20 C21 1.364(9) .
C20 C23 1.457(8) .
C22 C23 1.383(10) .
C23 C24 1.417(8) .
C24 C25 1.347(9) .
C24 H24 0.9300 .
C25 C26 1.449(8) .
C26 C26 1.349(12) 2_866
C26 H26A 0.9292 .

loop_
_geom_torsion_atom_site_label_1
_geom_torsion_atom_site_label_2
_geom_torsion_atom_site_label_3
_geom_torsion_atom_site_label_4
_geom_torsion
_geom_torsion_site_symmetry_4
C4 S1 C1 C2 1.4(7) .
S1 C1 C2 C3 0.2(9) .
C1 C2 C3 C4 -2.1(9) .
C2 C3 C4 C5 -176.6(7) .
C2 C3 C4 S1 3.0(8) .
C1 S1 C4 C3 -2.6(6) .
C1 S1 C4 C5 177.1(6) .
C3 C4 C5 C6 167.2(8) .
S1 C4 C5 C6 -12.4(11) .
C3 C4 C5 S2 -12.9(11) .
S1 C4 C5 S2 167.4(4) .
C8 S2 C5 C6 0.0(6) .
C8 S2 C5 C4 -179.9(6) .
C4 C5 C6 C7 179.2(7) .
S2 C5 C6 C7 -0.6(8) .
C5 C6 C7 C8 1.1(9) .
C5 C6 C7 C10 179.4(8) .
C6 C7 C8 S2 -1.1(8) .
C10 C7 C8 S2 -179.8(5) .
C6 C7 C8 S3 -178.8(5) .
C10 C7 C8 S3 2.4(8) .
C5 S2 C8 C7 0.6(6) .
C5 S2 C8 S3 177.8(6) .
C9 S3 C8 C7 -0.8(6) .
C9 S3 C8 S2 -178.0(6) .
C8 S3 C9 C10 -1.2(6) .
C8 S3 C9 S4 -175.4(5) .
C12 S4 C9 C10 -0.7(6) .
C12 S4 C9 S3 173.6(5) .
S3 C9 C10 C11 -175.0(5) .
S4 C9 C10 C11 0.3(8) .
S3 C9 C10 C7 2.7(8) .
S4 C9 C10 C7 178.0(5) .
C8 C7 C10 C9 -3.2(9) .
C6 C7 C10 C9 178.4(8) .
C8 C7 C10 C11 173.7(8) .
C6 C7 C10 C11 -4.7(15) .
C9 C10 C11 C12 0.4(9) .
C7 C10 C11 C12 -176.4(8) .
C10 C11 C12 C13 178.1(7) .
C10 C11 C12 S4 -1.0(8) .
C9 S4 C12 C11 1.0(6) .
C9 S4 C12 C13 -178.2(6) .
C11 C12 C13 C13 -176.8(10) 2_557
S4 C12 C13 C13 2.2(14) 2_557
C17 S5 C14 C15 -1.7(7) .
S5 C14 C15 C16 1.7(10) .
C14 C15 C16 C17 -0.8(10) .
C15 C16 C17 C18 176.8(6) .
C15 C16 C17 S5 -0.5(8) .
C14 S5 C17 C16 1.2(6) .
C14 S5 C17 C18 -176.3(6) .
C16 C17 C18 C19 -169.4(7) .
S5 C17 C18 C19 7.6(10) .
C16 C17 C18 S6 8.8(9) .
S5 C17 C18 S6 -174.2(4) .
C21 S6 C18 C19 1.1(5) .
C21 S6 C18 C17 -177.3(5) .
C17 C18 C19 C20 178.5(6) .
S6 C18 C19 C20 0.2(7) .
C18 C19 C20 C21 -1.9(8) .
C18 C19 C20 C23 -179.7(7) .
C19 C20 C21 S6 2.8(7) .
C23 C20 C21 S6 -178.8(4) .
C19 C20 C21 S7 -178.2(4) .
C23 C20 C21 S7 0.3(7) .
C18 S6 C21 C20 -2.3(5) .
C18 S6 C21 S7 178.9(5) .
C22 S7 C21 C20 -0.1(5) .
C22 S7 C21 S6 178.7(5) .
C25 S8 C22 C23 0.8(5) .
C25 S8 C22 S7 180.0(5) .
C21 S7 C22 C23 -0.1(5) .
C21 S7 C22 S8 -179.3(5) .
S8 C22 C23 C24 -1.1(7) .
S7 C22 C23 C24 179.5(4) .
S8 C22 C23 C20 179.6(4) .
S7 C22 C23 C20 0.2(7) .
C21 C20 C23 C22 -0.3(7) .
C19 C20 C23 C22 177.6(7) .
C21 C20 C23 C24 -179.3(7) .
C19 C20 C23 C24 -1.5(14) .
C22 C23 C24 C25 1.0(8) .
C20 C23 C24 C25 180.0(7) .
C23 C24 C25 C26 179.9(6) .
C23 C24 C25 S8 -0.4(7) .
C22 S8 C25 C24 -0.2(5) .
C22 S8 C25 C26 179.5(5) .
C24 C25 C26 C26 178.7(8) 2_866
S8 C25 C26 C26 -1.0(11) 2_866
